data_4003014
loop_
_publ_author_name
'Cole, Jacqueline M.'
'Velazquez-Garcia, Jose de J.'
'Gosztola, David J.'
'Wang, SuYin Grass'
'Chen, Yu-Sheng'

_publ_section_title
;
 Light-Induced Macroscopic Peeling of Single Crystal Driven by
 Photoisomeric Nano-Optical Switching
;
_journal_issue 13
_journal_name_full 'Chemistry of Materials'
_journal_page_first 4927
_journal_paper_doi 10.1021/acs.chemmater.9b01738
_journal_volume 31
_journal_year 2019
_chemical_formula_sum 'C11 H23 Cl2 N5 O3 Ru S'
_chemical_formula_weight 477.37
_space_group_IT_number 11
_space_group_name_Hall '-P 2yb'
_space_group_name_H-M_alt 'P 1 21/m 1'
_symmetry_cell_setting monoclinic
_symmetry_space_group_name_Hall '-P 2yb'
_symmetry_space_group_name_H-M 'P 1 21/m 1'
_atom_sites_solution_hydrogens geom
_atom_sites_solution_primary direct
_atom_sites_solution_secondary difmap
_audit_creation_method SHELXL-97
_cell_angle_alpha 90.00
_cell_angle_beta 97.977(4)
_cell_angle_gamma 90.00
_cell_formula_units_Z 2
_cell_length_a 9.313(2)
_cell_length_b 7.0555(14)
_cell_length_c 14.116(3)
_cell_measurement_reflns_used 6707
_cell_measurement_temperature 100(2)
_cell_measurement_theta_max 14.92
_cell_measurement_theta_min 2.26
_cell_volume 918.6(3)
_computing_cell_refinement 'Bruker SMART'
_computing_data_collection 'Bruker SMART'
_computing_data_reduction 'Bruker SAINT'
_computing_molecular_graphics 'Bruker SHELXTL'
_computing_publication_material 'Bruker SHELXTL'
_computing_structure_refinement 'SHELXL-97 (Sheldrick, 1997)'
_computing_structure_solution 'SHELXS-97 (Sheldrick, 1990)'
_diffrn_ambient_temperature 100(2)
_diffrn_detector_area_resol_mean 7.9
_diffrn_measured_fraction_theta_full 0.976
_diffrn_measured_fraction_theta_max 0.976
_diffrn_measurement_device 'three-circle diffractometer'
_diffrn_measurement_device_type
; 
Bruker SMART APEX2 area detector
;
_diffrn_measurement_method '\f scans'
_diffrn_radiation_monochromator 'Silicon 111'
_diffrn_radiation_source
;
ChemMatCars beamline at the Advanced Photon Source,
Argonne National Laboratory, USA
;
_diffrn_radiation_type synchrotron
_diffrn_radiation_wavelength 0.41328
_diffrn_reflns_av_R_equivalents 0.1229
_diffrn_reflns_av_sigmaI/netI 0.0488
_diffrn_reflns_limit_h_max 12
_diffrn_reflns_limit_h_min -12
_diffrn_reflns_limit_k_max 9
_diffrn_reflns_limit_k_min -9
_diffrn_reflns_limit_l_max 18
_diffrn_reflns_limit_l_min -18
_diffrn_reflns_number 54860
_diffrn_reflns_theta_full 15.61
_diffrn_reflns_theta_max 15.61
_diffrn_reflns_theta_min 1.63
_exptl_absorpt_coefficient_mu 1.427
_exptl_absorpt_correction_T_max 0.7439
_exptl_absorpt_correction_T_min 0.5991
_exptl_absorpt_correction_type multi-scan
_exptl_absorpt_process_details
;
SADABS-2014/2 (Bruker, 2014/2) was used for the absorption 
correction. 
wR2(int) was 0.1101 and 0.0896 before and after correction
respectively. 
Ratio of minimum to maximum transmission is 0.8054.
;
_exptl_crystal_colour orange-yellow
_exptl_crystal_density_diffrn 1.726
_exptl_crystal_density_method 'not measured'
_exptl_crystal_description plate
_exptl_crystal_F_000 484
_exptl_crystal_size_max 0.120
_exptl_crystal_size_mid 0.030
_exptl_crystal_size_min 0.005
_refine_diff_density_max 1.129
_refine_diff_density_min -1.438
_refine_diff_density_rms 0.162
_refine_ls_extinction_method none
_refine_ls_goodness_of_fit_ref 1.061
_refine_ls_hydrogen_treatment constr
_refine_ls_matrix_type full
_refine_ls_number_parameters 143
_refine_ls_number_reflns 2243
_refine_ls_number_restraints 0
_refine_ls_restrained_S_all 1.061
_refine_ls_R_factor_all 0.0656
_refine_ls_R_factor_gt 0.0543
_refine_ls_shift/su_max 0.000
_refine_ls_shift/su_mean 0.000
_refine_ls_structure_factor_coef Fsqd
_refine_ls_weighting_details 'calc w=1/[\s^2^(Fo^2^)+(0.0798P)^2^+2.5710P] where P=(Fo^2^+2Fc^2^)/3'
_refine_ls_weighting_scheme calc
_refine_ls_wR_factor_gt 0.1368
_refine_ls_wR_factor_ref 0.1449
_reflns_number_gt 1898
_reflns_number_total 2243
_reflns_threshold_expression >2sigma(I)
_cod_data_source_file cm9b01738_si_011.cif
_cod_data_source_block p21onm
_cod_original_sg_symbol_H-M P2(1)/m
_cod_database_code 4003014

loop_
_symmetry_equiv_pos_as_xyz
'x, y, z'
'-x, y+1/2, -z'
'-x, -y, -z'
'x, -y-1/2, z'

loop_
_atom_site_label
_atom_site_type_symbol
_atom_site_fract_x
_atom_site_fract_y
_atom_site_fract_z
_atom_site_U_iso_or_equiv
_atom_site_adp_type
_atom_site_occupancy
_atom_site_symmetry_multiplicity
_atom_site_calc_flag
_atom_site_refinement_flags
_atom_site_disorder_assembly
_atom_site_disorder_group
Ru1 Ru 0.21038(5) 0.2500 0.87153(3) 0.02779(19) Uani 1 2 d S . .
S1 S 0.27318(19) 0.2500 1.02161(13) 0.0297(6) Uani 0.917(8) 2 d SP A 1
S1A S 0.313(3) 0.2500 1.093(2) 0.052(9) Uiso 0.083(8) 2 d SP A 2
O1 O 0.1698(6) 0.2500 1.0891(4) 0.0387(11) Uani 1 2 d S . .
O2 O 0.4218(6) 0.2500 1.0630(4) 0.0470(13) Uani 1 2 d S . .
N1 N 0.0565(4) 0.0325(6) 0.8820(3) 0.0339(9) Uani 1 1 d . A .
N3 N 0.3608(5) 0.0341(7) 0.8471(3) 0.0393(10) Uani 1 1 d . A .
N5 N 0.1334(6) 0.2500 0.7232(4) 0.0283(11) Uani 1 2 d S A .
C1 C -0.0104(8) 0.2500 0.6934(5) 0.0338(14) Uani 1 2 d S . .
H1C H -0.0739 0.2500 0.7387 0.041 Uiso 1 2 calc SR A .
C2 C -0.0653(8) 0.2500 0.5991(6) 0.0415(17) Uani 1 2 d S A .
H2A H -0.1652 0.2500 0.5810 0.050 Uiso 1 2 calc SR . .
C3 C 0.0263(9) 0.2500 0.5293(6) 0.0442(18) Uani 1 2 d S . .
H3C H -0.0116 0.2500 0.4648 0.053 Uiso 1 2 calc SR A .
C4 C 0.1747(8) 0.2500 0.5572(5) 0.0350(14) Uani 1 2 d S A .
C5 C 0.2226(7) 0.2500 0.6547(5) 0.0286(13) Uani 1 2 d S . .
H5A H 0.3221 0.2500 0.6745 0.034 Uiso 1 2 calc SR A .
C6 C 0.2774(9) 0.2500 0.4864(5) 0.0415(17) Uani 1 2 d S . .
C7 C 0.2376(11) 0.2500 0.3940(7) 0.098(6) Uani 1 2 d S A .
H7A H 0.1388 0.2500 0.3720 0.118 Uiso 1 2 calc SR . .
C8 C 0.3336(13) 0.2500 0.3253(7) 0.102(6) Uani 1 2 d S . .
H8A H 0.2971 0.2500 0.2605 0.122 Uiso 1 2 calc SR A .
C9 C 0.4718(10) 0.2500 0.3515(6) 0.052(2) Uani 1 2 d S . .
H9A H 0.5379 0.2500 0.3031 0.062 Uiso 1 2 calc SR . .
C10 C 0.5156(14) 0.1656(16) 0.4420(9) 0.108(4) Uani 1 1 d . . .
C11 C 0.4221(12) 0.1633(15) 0.5131(8) 0.099(3) Uani 1 1 d . . .
Cl1 Cl 0.2434(2) -0.2500 1.04794(14) 0.0456(5) Uani 1 2 d S . .
Cl2 Cl -0.1480(2) 0.2500 0.28814(12) 0.0361(4) Uani 1 2 d S . .
O1W O 0.3978(9) -0.2500 1.2534(7) 0.138(6) Uani 1 2 d S . .

loop_
_atom_site_aniso_label
_atom_site_aniso_U_11
_atom_site_aniso_U_22
_atom_site_aniso_U_33
_atom_site_aniso_U_23
_atom_site_aniso_U_13
_atom_site_aniso_U_12
Ru1 0.0341(3) 0.0213(3) 0.0275(3) 0.000 0.00231(18) 0.000
S1 0.0301(10) 0.0274(10) 0.0308(12) 0.000 0.0011(7) 0.000
O1 0.043(3) 0.036(3) 0.037(3) 0.000 0.006(2) 0.000
O2 0.039(3) 0.048(3) 0.051(3) 0.000 -0.005(2) 0.000
N1 0.040(2) 0.026(2) 0.036(2) 0.0004(16) 0.0087(17) -0.0060(16)
N3 0.041(2) 0.031(2) 0.044(2) -0.0017(18) -0.0004(18) 0.0079(18)
N5 0.029(3) 0.025(3) 0.030(3) 0.000 0.003(2) 0.000
C1 0.038(4) 0.032(4) 0.033(3) 0.000 0.012(3) 0.000
C2 0.030(3) 0.051(5) 0.041(4) 0.000 -0.002(3) 0.000
C3 0.040(4) 0.058(5) 0.033(4) 0.000 -0.001(3) 0.000
C4 0.036(3) 0.036(4) 0.034(4) 0.000 0.006(3) 0.000
C5 0.029(3) 0.027(3) 0.029(3) 0.000 0.004(2) 0.000
C6 0.042(4) 0.048(5) 0.034(4) 0.000 0.005(3) 0.000
C7 0.037(5) 0.221(19) 0.037(5) 0.000 0.004(4) 0.000
C8 0.061(6) 0.220(19) 0.026(5) 0.000 0.011(4) 0.000
C9 0.058(5) 0.062(6) 0.040(4) 0.000 0.021(4) 0.000
C10 0.134(9) 0.075(6) 0.128(9) -0.024(6) 0.058(7) -0.010(6)
C11 0.117(8) 0.072(6) 0.110(8) -0.006(5) 0.027(6) 0.005(6)
Cl1 0.0462(10) 0.0486(12) 0.0424(10) 0.000 0.0076(8) 0.000
Cl2 0.0448(9) 0.0306(9) 0.0323(8) 0.000 0.0036(7) 0.000
O1W 0.052(5) 0.299(19) 0.058(5) 0.000 -0.007(4) 0.000

loop_
_atom_type_symbol
_atom_type_description
_atom_type_scat_dispersion_real
_atom_type_scat_dispersion_imag
_atom_type_scat_source
C C -0.0001 0.0005 'International Tables Vol C Tables 4.2.6.8 and 6.1.1.4'
H H 0.0000 0.0000 'International Tables Vol C Tables 4.2.6.8 and 6.1.1.4'
N N 0.0005 0.0010 'International Tables Vol C Tables 4.2.6.8 and 6.1.1.4'
O O 0.0017 0.0018 'International Tables Vol C Tables 4.2.6.8 and 6.1.1.4'
S S 0.0444 0.0408 'International Tables Vol C Tables 4.2.6.8 and 6.1.1.4'
Cl Cl 0.1495 0.1591 'International Tables Vol C Tables 4.2.6.8 and 6.1.1.4'
Ru Ru -0.1866 2.2043 'International Tables Vol C Tables 4.2.6.8 and 6.1.1.4'

loop_
_geom_angle_atom_site_label_1
_geom_angle_atom_site_label_2
_geom_angle_atom_site_label_3
_geom_angle
_geom_angle_site_symmetry_1
_geom_angle_site_symmetry_3
N5 Ru1 S1 176.27(15) . .
N5 Ru1 N1 85.95(15) . .
S1 Ru1 N1 91.48(12) . .
N5 Ru1 N1 85.95(15) . 4_565
S1 Ru1 N1 91.48(12) . 4_565
N1 Ru1 N1 92.8(2) . 4_565
N5 Ru1 N3 88.86(16) . .
S1 Ru1 N3 93.74(13) . .
N1 Ru1 N3 87.68(18) . .
N1 Ru1 N3 174.74(16) 4_565 .
N5 Ru1 N3 88.86(16) . 4_565
S1 Ru1 N3 93.74(13) . 4_565
N1 Ru1 N3 174.74(16) . 4_565
N1 Ru1 N3 87.68(18) 4_565 4_565
N3 Ru1 N3 91.4(3) . 4_565
O2 S1 O1 115.3(4) . .
O2 S1 Ru1 121.9(3) . .
O1 S1 Ru1 122.9(2) . .
O2 S1A O1 156(3) . .
S1A O1 S1 43.0(14) . .
S1A O2 S1 45.2(16) . .
C1 N5 C5 117.2(6) . .
C1 N5 Ru1 119.6(4) . .
C5 N5 Ru1 123.2(4) . .
N5 C1 C2 121.9(6) . .
C1 C2 C3 120.7(7) . .
C4 C3 C2 119.0(7) . .
C3 C4 C5 117.0(7) . .
C3 C4 C6 121.5(7) . .
C5 C4 C6 121.5(6) . .
N5 C5 C4 124.2(6) . .
C7 C6 C4 123.7(8) . .
C7 C6 C11 112.1(8) . .
C4 C6 C11 118.7(7) . .
C7 C6 C11 112.1(8) . 4_565
C4 C6 C11 118.7(7) . 4_565
C11 C6 C11 48.8(9) . 4_565
C6 C7 C8 124.7(10) . .
C9 C8 C7 120.4(9) . .
C8 C9 C10 114.2(8) . 4_565
C8 C9 C10 114.2(8) . .
C10 C9 C10 49.7(9) 4_565 .
C10 C10 C11 90.6(6) 4_565 .
C10 C10 C9 65.2(5) 4_565 .
C11 C10 C9 121.0(11) . .
C10 C10 C11 49.6(5) 4_565 4_565
C11 C10 C11 41.1(8) . 4_565
C9 C10 C11 96.7(8) . 4_565
C11 C11 C10 89.4(6) 4_565 .
C11 C11 C6 65.6(4) 4_565 .
C10 C11 C6 116.2(11) . .
C11 C11 C10 49.6(5) 4_565 4_565
C10 C11 C10 39.8(8) . 4_565
C6 C11 C10 94.1(8) . 4_565

loop_
_geom_bond_atom_site_label_1
_geom_bond_atom_site_label_2
_geom_bond_distance
_geom_bond_site_symmetry_2
Ru1 N5 2.118(6) .
Ru1 S1 2.118(2) .
Ru1 N1 2.119(4) .
Ru1 N1 2.119(4) 4_565
Ru1 N3 2.130(4) .
Ru1 N3 2.130(4) 4_565
S1 O2 1.426(6) .
S1 O1 1.446(6) .
S1A O2 1.15(3) .
S1A O1 1.33(3) .
N5 C1 1.347(9) .
N5 C5 1.359(8) .
C1 C2 1.358(11) .
C2 C3 1.390(11) .
C3 C4 1.383(10) .
C4 C5 1.387(10) .
C4 C6 1.477(10) .
C6 C7 1.305(13) .
C6 C11 1.480(12) .
C6 C11 1.480(12) 4_565
C7 C8 1.408(13) .
C8 C9 1.289(14) .
C9 C10 1.418(16) 4_565
C9 C10 1.418(16) .
C10 C10 1.19(2) 4_565
C10 C11 1.416(14) .
C10 C11 1.861(14) 4_565
C11 C11 1.22(2) 4_565
C11 C10 1.861(14) 4_565
